data_7240135
loop_
_publ_author_name
'Zhang, Yuanbin'
'Wang, Lingyao'
'Hu, Jianbo'
'Duttwyler, Simon'
'Cui, Xili'
'Xing, Huabin'

_publ_section_title
;
 Solvent dependant supramolecular self-assembly of boron cage pillared
 metal-organic frameworks for selective gas separation
;
_journal_name_full CrystEngComm
_journal_paper_doi 10.1039/D0CE00142B
_journal_year 2020
_chemical_formula_sum 'C6 H7 B3 Cu0.25 N'
_chemical_formula_weight 141.44
_space_group_crystal_system tetragonal
_space_group_IT_number 83
_space_group_name_Hall '-P 4'
_space_group_name_H-M_alt 'P 4/m'
_atom_sites_solution_hydrogens mixed
_audit_creation_method SHELXL-2018/3
_audit_update_record
;
2019-05-21 deposited with the CCDC.	2020-03-16 downloaded from the CCDC.
;
_cell_angle_alpha 90
_cell_angle_beta 90
_cell_angle_gamma 90
_cell_formula_units_Z 4
_cell_length_a 13.6129(6)
_cell_length_b 13.6129(6)
_cell_length_c 10.0610(6)
_cell_measurement_reflns_used 9920
_cell_measurement_temperature 253(2)
_cell_measurement_theta_max 54.19
_cell_measurement_theta_min 5.53
_cell_volume 1864.41(16)
_computing_structure_refinement 'SHELXL-2018/3 (Sheldrick, 2018)'
_computing_structure_solution 'SHELXT 2014/5 (Sheldrick, 2014)'
_diffrn_ambient_temperature 253(2)
_diffrn_measured_fraction_theta_full 0.987
_diffrn_measured_fraction_theta_max 0.987
_diffrn_measurement_device_type 'Bruker D8 Venture'
_diffrn_radiation_type GaK\a
_diffrn_radiation_wavelength 1.34139
_diffrn_reflns_av_R_equivalents 0.0726
_diffrn_reflns_av_unetI/netI 0.0318
_diffrn_reflns_Laue_measured_fraction_full 0.987
_diffrn_reflns_Laue_measured_fraction_max 0.987
_diffrn_reflns_limit_h_max 16
_diffrn_reflns_limit_h_min -16
_diffrn_reflns_limit_k_max 16
_diffrn_reflns_limit_k_min -16
_diffrn_reflns_limit_l_max 11
_diffrn_reflns_limit_l_min -12
_diffrn_reflns_number 21831
_diffrn_reflns_point_group_measured_fraction_full 0.987
_diffrn_reflns_point_group_measured_fraction_max 0.987
_diffrn_reflns_theta_full 53.495
_diffrn_reflns_theta_max 53.495
_diffrn_reflns_theta_min 5.534
_exptl_absorpt_coefficient_mu 1.620
_exptl_crystal_density_diffrn 0.504
_exptl_crystal_description BLOCK
_exptl_crystal_F_000 289
_exptl_crystal_size_max 0.220
_exptl_crystal_size_mid 0.190
_exptl_crystal_size_min 0.160
_refine_diff_density_max 0.408
_refine_diff_density_min -0.163
_refine_diff_density_rms 0.036
_refine_ls_extinction_method none
_refine_ls_goodness_of_fit_ref 1.013
_refine_ls_hydrogen_treatment constr
_refine_ls_matrix_type full
_refine_ls_number_parameters 88
_refine_ls_number_reflns 1769
_refine_ls_number_restraints 18
_refine_ls_restrained_S_all 1.014
_refine_ls_R_factor_all 0.0477
_refine_ls_R_factor_gt 0.0467
_refine_ls_shift/su_max 0.001
_refine_ls_shift/su_mean 0.000
_refine_ls_structure_factor_coef Fsqd
_refine_ls_weighting_details 'w=1/[\s^2^(Fo^2^)+(0.1495P)^2^+0.0057P] where P=(Fo^2^+2Fc^2^)/3'
_refine_ls_weighting_scheme calc
_refine_ls_wR_factor_gt 0.1596
_refine_ls_wR_factor_ref 0.1607
_reflns_Friedel_coverage 0.000
_reflns_number_gt 1714
_reflns_number_total 1769
_reflns_threshold_expression 'I > 2\s(I)'
_cod_data_source_file d0ce00142b2.cif
_cod_data_source_block 20181226zh_zju_b12h12_2cu_0m_a_sq
_cod_original_cell_volume 1864.4(2)
_cod_database_code 7240135
_shelx_shelxl_version_number 2018/3
_shelx_space_group_comment
;
The symmetry employed for this shelxl refinement is uniquely defined
by the following loop, which should always be used as a source of
symmetry information in preference to the above space-group names.
They are only intended as comments.
;
_shelx_estimated_absorpt_t_min 0.717
_shelx_estimated_absorpt_t_max 0.782

loop_
_space_group_symop_operation_xyz
'x, y, z'
'-x, -y, z'
'-y, x, z'
'y, -x, z'
'-x, -y, -z'
'x, y, -z'
'y, -x, -z'
'-y, x, -z'

loop_
_atom_site_label
_atom_site_type_symbol
_atom_site_fract_x
_atom_site_fract_y
_atom_site_fract_z
_atom_site_U_iso_or_equiv
_atom_site_adp_type
_atom_site_occupancy
_atom_site_site_symmetry_order
_atom_site_calc_flag
_atom_site_refinement_flags_posn
_atom_site_refinement_flags_adp
_atom_site_refinement_flags_occupancy
_atom_site_disorder_assembly
_atom_site_disorder_group
B1 B 0.6017(5) 0.5438(8) 0.9239(5) 0.0541(12) Uani 0.45 1 d . U P . .
H1A H 0.676271 0.582124 0.872261 0.065 Uiso 0.45 1 d R U P A .
B2' B 0.5122(9) 0.6110(5) 0.9253(5) 0.0466(12) Uani 0.4 1 d . U P A 2
H2A H 0.553739 0.694450 0.885830 0.056 Uiso 0.4 1 d R U P A 2
B2 B 0.5650(8) 0.5898(7) 0.9240(6) 0.0481(13) Uani 0.4 1 d . U P A 1
H2B H 0.606045 0.663601 0.871112 0.058 Uiso 0.4 1 d R U P A 1
B3 B 0.500000 0.500000 0.8337(4) 0.0465(10) Uani 1 4 d S T P A .
H3 H 0.500000 0.500000 0.731340 0.056 Uiso 1 4 d R U P . .
C1 C 0.5467(3) 0.3022(3) 0.4049(4) 0.0480(11) Uani 0.503(4) 1 d . . P B 1
H1 H 0.579361 0.337247 0.337593 0.058 Uiso 0.503(4) 1 calc R U P B 1
C2 C 0.5487(4) 0.2015(3) 0.4021(4) 0.0589(14) Uani 0.503(4) 1 d . . P B 1
H2 H 0.582672 0.168363 0.334215 0.071 Uiso 0.503(4) 1 calc R U P B 1
C3 C 0.5000(3) 0.1489(2) 0.500000 0.0581(8) Uani 1 2 d S T P . .
C4 C 0.4997(4) 0.0431(3) 0.500000 0.0701(10) Uani 1 2 d S T P B .
C1' C 0.4534(3) 0.3021(3) 0.4046(4) 0.0475(11) Uani 0.497(4) 1 d . . P B 2
H1' H 0.421373 0.337186 0.336846 0.057 Uiso 0.497(4) 1 calc R U P B 2
C2' C 0.4506(4) 0.2016(3) 0.4024(4) 0.0571(13) Uani 0.497(4) 1 d . . P B 2
H2' H 0.415510 0.168501 0.335458 0.068 Uiso 0.497(4) 1 calc R U P B 2
Cu1 Cu 0.500000 0.500000 0.500000 0.0307(3) Uani 1 8 d S T P B .
N1 N 0.50019(15) 0.35215(14) 0.500000 0.0372(5) Uani 1 2 d S T P . .

loop_
_atom_site_aniso_label
_atom_site_aniso_U_11
_atom_site_aniso_U_22
_atom_site_aniso_U_33
_atom_site_aniso_U_23
_atom_site_aniso_U_13
_atom_site_aniso_U_12
B1 0.0530(15) 0.0551(15) 0.0542(14) 0.0003(10) 0.0011(9) -0.0021(10)
B2' 0.0471(15) 0.0458(14) 0.0469(14) 0.0022(9) -0.0003(10) -0.0007(10)
B2 0.0488(15) 0.0475(15) 0.0481(15) 0.0008(9) 0.0011(10) -0.0026(10)
B3 0.0464(15) 0.0464(15) 0.047(2) 0.000 0.000 0.000
C1 0.060(3) 0.0302(18) 0.054(2) 0.0030(14) 0.0127(16) 0.0012(16)
C2 0.091(4) 0.0287(19) 0.057(2) -0.0040(15) 0.015(2) 0.015(2)
C3 0.082(2) 0.0235(14) 0.0684(18) 0.000 0.000 0.0002(13)
C4 0.106(3) 0.0295(13) 0.075(2) 0.000 0.000 0.0000(15)
C1' 0.058(3) 0.0303(18) 0.054(2) 0.0040(14) -0.0121(16) -0.0036(16)
C2' 0.085(4) 0.0274(19) 0.059(2) -0.0044(15) -0.015(2) -0.0133(19)
Cu1 0.0177(3) 0.0177(3) 0.0568(4) 0.000 0.000 0.000
N1 0.0335(11) 0.0235(10) 0.0546(11) 0.000 0.000 -0.0001(8)

loop_
_atom_type_symbol
_atom_type_description
_atom_type_scat_dispersion_real
_atom_type_scat_dispersion_imag
_atom_type_scat_source
C C 0.0137 0.0067 'International Tables Vol C Tables 4.2.6.8 and 6.1.1.4'
H H 0.0000 0.0000 'International Tables Vol C Tables 4.2.6.8 and 6.1.1.4'
B B 0.0070 0.0029 'International Tables Vol C Tables 4.2.6.8 and 6.1.1.4'
Cu Cu -2.7974 3.6876 'International Tables Vol C Tables 4.2.6.8 and 6.1.1.4'
N N 0.0241 0.0134 'International Tables Vol C Tables 4.2.6.8 and 6.1.1.4'

loop_
_geom_angle_atom_site_label_1
_geom_angle_atom_site_label_2
_geom_angle_atom_site_label_3
_geom_angle
_geom_angle_site_symmetry_1
_geom_angle_site_symmetry_3
_geom_angle_publ_flag
B2 B1 B2' 150.8(11) . 4_565 ?
B2' B1 B2' 136.3(9) 4_565 . ?
B2 B1 B1 89.9(6) . 6_557 ?
B2' B1 B1 88.9(6) 4_565 6_557 ?
B2' B1 B1 89.4(3) . 6_557 ?
B2 B1 B2 135.2(9) . 4_565 ?
B1 B1 B2 90.0(3) 6_557 4_565 ?
B2 B1 B2' 113.3(7) . 7_567 ?
B2' B1 B2' 61.9(7) 4_565 7_567 ?
B2' B1 B2' 108.6(5) . 7_567 ?
B1 B1 B2' 27.0(2) 6_557 7_567 ?
B2 B1 B2' 64.1(3) 4_565 7_567 ?
B2 B1 B2 62.3(7) . 6_557 ?
B2' B1 B2 112.8(7) 4_565 6_557 ?
B2' B1 B2 62.8(3) . 6_557 ?
B1 B1 B2 27.6(2) 6_557 6_557 ?
B2 B1 B2 109.2(5) 4_565 6_557 ?
B2' B1 B2 52.7(3) 7_567 6_557 ?
B2 B1 B3 77.0(6) . . ?
B2' B1 B3 78.7(7) 4_565 . ?
B2' B1 B3 65.1(3) . . ?
B1 B1 B3 121.0(2) 6_557 . ?
B2 B1 B3 65.0(3) 4_565 . ?
B2' B1 B3 111.5(4) 7_567 . ?
B2 B1 B3 110.6(4) 6_557 . ?
B2 B1 B2' 46.6(6) . 6_557 ?
B2' B1 B2' 119.9(7) 4_565 6_557 ?
B2' B1 B2' 44.3(4) . 6_557 ?
B1 B1 B2' 45.13(19) 6_557 6_557 ?
B2 B1 B2' 111.1(4) 4_565 6_557 ?
B2' B1 B2' 66.6(4) 7_567 6_557 ?
B2 B1 B2' 19.4(2) 6_557 6_557 ?
B3 B1 B2' 93.5(3) . 6_557 ?
B2 B1 H1A 100.3 . . ?
B2' B1 H1A 106.6 4_565 . ?
B2' B1 H1A 113.7 . . ?
B1 B1 H1A 114.5 6_557 . ?
B2 B1 H1A 120.2 4_565 . ?
B2' B1 H1A 119.7 7_567 . ?
B2 B1 H1A 116.7 6_557 . ?
B3 B1 H1A 124.4 . . ?
B2' B1 H1A 125.0 6_557 . ?
B1 B2' B2' 91.1(6) 3_655 6_557 ?
B1 B2' B1 133.7(9) 3_655 . ?
B2' B2' B1 90.6(3) 6_557 . ?
B1 B2' B1 64.1(7) 3_655 8_657 ?
B1 B2' B1 108.8(5) . 8_657 ?
B1 B2' B3 76.1(7) 3_655 . ?
B2' B2' B3 121.3(2) 6_557 . ?
B1 B2' B3 63.9(3) . . ?
B1 B2' B3 111.0(4) 8_657 . ?
B1 B2' B1 120.2(7) 3_655 6_557 ?
B2' B2' B1 45.13(19) 6_557 6_557 ?
B1 B2' B1 45.4(4) . 6_557 ?
B1 B2' B1 66.0(3) 8_657 6_557 ?
B3 B2' B1 93.3(3) . 6_557 ?
B1 B2' H2A 123.6 3_655 . ?
B2' B2' H2A 107.4 6_557 . ?
B1 B2' H2A 99.8 . . ?
B1 B2' H2A 121.3 8_657 . ?
B3 B2' H2A 127.6 . . ?
B1 B2' H2A 109.5 6_557 . ?
B1 B2 B2 90.1(6) . 6_557 ?
B1 B2 B1 134.8(9) . 3_655 ?
B2 B2 B1 90.0(3) 6_557 3_655 ?
B1 B2 B1 62.5(6) . 6_557 ?
B2 B2 B1 27.6(2) 6_557 6_557 ?
B1 B2 B1 109.1(5) 3_655 6_557 ?
B1 B2 B3 76.7(6) . . ?
B2 B2 B3 121.0(2) 6_557 . ?
B1 B2 B3 64.9(3) 3_655 . ?
B1 B2 B3 110.5(4) 6_557 . ?
B1 B2 H1A 50.2 . . ?
B2 B2 H1A 108.9 6_557 . ?
B1 B2 H1A 160.9 3_655 . ?
B1 B2 H1A 89.5 6_557 . ?
B3 B2 H1A 105.2 . . ?
B1 B2 H2B 110.2 . . ?
B2 B2 H2B 114.8 6_557 . ?
B1 B2 H2B 110.6 3_655 . ?
B1 B2 H2B 122.2 6_557 . ?
B3 B2 H2B 123.7 . . ?
H1A B2 H2B 60.0 . . ?
B1 B3 B1 74.6(2) . 3_655 ?
B1 B3 B1 117.9(4) . 2_665 ?
B1 B3 B1 74.6(2) 3_655 2_665 ?
B1 B3 B1 74.6(2) . 4_565 ?
B1 B3 B1 117.9(4) 3_655 4_565 ?
B1 B3 B1 74.6(2) 2_665 4_565 ?
B1 B3 B2' 51.0(2) . . ?
B1 B3 B2' 25.2(2) 3_655 . ?
B1 B3 B2' 95.4(3) 2_665 . ?
B1 B3 B2' 111.7(3) 4_565 . ?
B1 B3 B2' 25.2(2) . 4_565 ?
B1 B3 B2' 95.4(3) 3_655 4_565 ?
B1 B3 B2' 111.7(3) 2_665 4_565 ?
B1 B3 B2' 51.0(2) 4_565 4_565 ?
B1 B3 B2' 95.4(3) . 2_665 ?
B1 B3 B2' 111.7(3) 3_655 2_665 ?
B1 B3 B2' 51.0(2) 2_665 2_665 ?
B1 B3 B2' 25.2(2) 4_565 2_665 ?
B1 B3 B2' 111.7(3) . 3_655 ?
B1 B3 B2' 51.0(2) 3_655 3_655 ?
B1 B3 B2' 25.2(2) 2_665 3_655 ?
B1 B3 B2' 95.4(3) 4_565 3_655 ?
B2' B3 B2' 74.4(2) . 3_655 ?
B2' B3 B2' 117.5(4) 4_565 3_655 ?
B2' B3 B2' 74.4(2) 2_665 3_655 ?
B1 B3 B2 50.1(3) . 4_565 ?
B1 B3 B2 111.4(3) 3_655 4_565 ?
B1 B3 B2 96.3(3) 2_665 4_565 ?
B1 B3 B2 26.3(2) 4_565 4_565 ?
B1 B3 B2 111.4(3) . 2_665 ?
B1 B3 B2 96.3(3) 3_655 2_665 ?
B1 B3 B2 26.3(2) 2_665 2_665 ?
B1 B3 B2 50.1(3) 4_565 2_665 ?
B2 B3 B2 74.6(2) 4_565 2_665 ?
B1 B3 B2 96.3(3) . 3_655 ?
B1 B3 B2 26.3(2) 3_655 3_655 ?
B1 B3 B2 50.1(3) 2_665 3_655 ?
B1 B3 B2 111.4(3) 4_565 3_655 ?
B2' B3 B2 50.9(2) . 3_655 ?
B2' B3 B2 111.6(3) 4_565 3_655 ?
B2' B3 B2 95.5(3) 2_665 3_655 ?
B2' B3 B2 25.3(2) 3_655 3_655 ?
B2 B3 B2 117.9(4) 4_565 3_655 ?
B2 B3 B2 74.6(2) 2_665 3_655 ?
B1 B3 B2 26.3(2) . . ?
B1 B3 B2 50.1(3) 3_655 . ?
B1 B3 B2 111.4(3) 2_665 . ?
B1 B3 B2 96.3(3) 4_565 . ?
B2 B3 B2 74.6(2) 4_565 . ?
B2 B3 B2 117.9(4) 2_665 . ?
B2 B3 B2 74.6(2) 3_655 . ?
B1 B3 H3 121.0 . . ?
B1 B3 H3 121.0 3_655 . ?
B1 B3 H3 121.0 2_665 . ?
B1 B3 H3 121.0 4_565 . ?
B2' B3 H3 121.3 . . ?
B2' B3 H3 121.3 4_565 . ?
B2' B3 H3 121.3 2_665 . ?
B2' B3 H3 121.3 3_655 . ?
B2 B3 H3 121.0 4_565 . ?
B2 B3 H3 121.0 2_665 . ?
B2 B3 H3 121.0 3_655 . ?
B2 B3 H3 121.0 . . ?
N1 C1 C2 122.3(3) . . ?
N1 C1 C1 44.18(18) . 6_556 ?
C2 C1 C1 91.2(2) . 6_556 ?
N1 C1 H1 118.9 . . ?
C2 C1 H1 118.9 . . ?
C1 C1 H1 136.1 6_556 . ?
C1 C2 C3 119.5(3) . . ?
C1 C2 C2 88.8(2) . 6_556 ?
C3 C2 C2 44.7(2) . 6_556 ?
C1 C2 H2 120.3 . . ?
C3 C2 H2 120.3 . . ?
C2 C2 H2 136.6 6_556 . ?
C2 C3 C2 90.6(4) 6_556 . ?
C2 C3 C2' 57.5(3) 6_556 6_556 ?
C2 C3 C2' 117.9(3) . 6_556 ?
C2' C3 C2' 89.9(4) 6_556 . ?
C2 C3 C4 121.2(2) 6_556 . ?
C2 C3 C4 121.2(2) . . ?
C2' C3 C4 120.9(2) 6_556 . ?
C2' C3 C4 120.9(2) . . ?
C4 C4 C3 179.4(7) 5_656 . ?
N1 C1' C2' 122.3(3) . . ?
N1 C1' C1' 44.19(18) . 6_556 ?
N1 C1' H1' 118.8 . . ?
C2' C1' H1' 118.8 . . ?
C1' C1' H1' 136.5 6_556 . ?
C1' C2' C3 119.3(3) . . ?
C3 C2' C2' 45.0(2) . 6_556 ?
C1' C2' H2' 120.3 . . ?
C3 C2' H2' 120.3 . . ?
C2' C2' H2' 135.7 6_556 . ?
N1 Cu1 N1 180.0 7_566 3_655 ?
N1 Cu1 N1 90.0 7_566 5_666 ?
N1 Cu1 N1 90.0 3_655 5_666 ?
N1 Cu1 N1 90.0 7_566 . ?
N1 Cu1 N1 90.0 3_655 . ?
N1 Cu1 N1 180.0 5_666 . ?
C1 N1 C1 91.6(4) 6_556 . ?
C1 N1 C1' 56.8(3) 6_556 6_556 ?
C1 N1 C1' 118.7(3) . 6_556 ?
C1' N1 C1' 91.6(4) 6_556 . ?
C1 N1 Cu1 120.69(18) 6_556 . ?
C1 N1 Cu1 120.68(18) . . ?
C1' N1 Cu1 120.57(18) 6_556 . ?
C1' N1 Cu1 120.57(18) . . ?

loop_
_geom_bond_atom_site_label_1
_geom_bond_atom_site_label_2
_geom_bond_distance
_geom_bond_site_symmetry_2
_geom_bond_publ_flag
B1 B2 0.801(7) . ?
B1 B2' 0.772(7) 4_565 ?
B1 B2' 1.524(7) . ?
B1 B1 1.532(11) 6_557 ?
B1 B2 1.490(8) 4_565 ?
B1 B2' 1.702(7) 7_567 ?
B1 B2 1.728(7) 6_557 ?
B1 B3 1.759(6) . ?
B1 B2' 2.151(7) 6_557 ?
B1 H1A 1.2538 . ?
B2' B2' 1.502(11) 6_557 ?
B2' B3 1.778(6) . ?
B2' H2A 1.3301 . ?
B2 B2 1.530(12) 6_557 ?
B2 B3 1.761(6) . ?
B2 H1A 1.6043 . ?
B2 H2B 1.2666 . ?
B3 H3 1.0295 . ?
C1 N1 1.334(4) . ?
C1 C2 1.372(5) . ?
C1 C1 1.913(7) 6_556 ?
C1 H1 0.9400 . ?
C2 C3 1.386(5) . ?
C2 C2 1.971(8) 6_556 ?
C2 H2 0.9400 . ?
C3 C2' 1.390(5) 6_556 ?
C3 C2' 1.390(5) . ?
C3 C4 1.440(4) . ?
C4 C4 1.174(7) 5_656 ?
C1' N1 1.338(4) . ?
C1' C2' 1.369(5) . ?
C1' C1' 1.919(8) 6_556 ?
C1' H1' 0.9400 . ?
C2' C2' 1.965(8) 6_556 ?
C2' H2' 0.9400 . ?
Cu1 N1 2.013(2) 7_566 ?
Cu1 N1 2.013(2) 3_655 ?
Cu1 N1 2.013(2) 5_666 ?
Cu1 N1 2.013(2) . ?
